data_7116272
loop_
_publ_author_name
'Wang, Ze-Ping'
'Wang, Jin-Yun'
'Li, Jian-Rong'
'Feng, Mei-Ling'
'Zou, Guo-Dong'
'Huang, Xiao-Ying'

_publ_section_title
;
 [Bmim]2SbCl5: a main group metal-containing ionic liquid exhibiting
 tunable photoluminescence and white-light emission.
;
_journal_issue 15
_journal_name_full 'Chemical communications (Cambridge, England)'
_journal_page_first 3094
_journal_page_last 3097
_journal_paper_doi 10.1039/c4cc08825e
_journal_volume 51
_journal_year 2015
_chemical_formula_moiety '2(C8 H15 N2), Cl5 Sb1'
_chemical_formula_sum 'C16 H30 Cl5 N4 Sb'
_chemical_formula_weight 577.44
_chemical_melting_point 349
_chemical_name_systematic pw3-24
_space_group_IT_number 9
_symmetry_cell_setting monoclinic
_symmetry_space_group_name_Hall 'C -2yc'
_symmetry_space_group_name_H-M 'C 1 c 1'
_atom_sites_solution_hydrogens geom
_atom_sites_solution_primary direct
_atom_sites_solution_secondary difmap
_audit_creation_method SHELXL-97
_audit_update_record
;
2014-10-25 deposited with the CCDC.
2015-01-05 downloaded from the CCDC.
;
_cell_angle_alpha 90.00
_cell_angle_beta 102.004(2)
_cell_angle_gamma 90.00
_cell_formula_units_Z 12
_cell_length_a 15.3778(3)
_cell_length_b 27.5062(5)
_cell_length_c 17.4435(3)
_cell_measurement_reflns_used 21695
_cell_measurement_temperature 100(2)
_cell_measurement_theta_max 29.4320
_cell_measurement_theta_min 2.6110
_cell_volume 7217.0(2)
_computing_structure_refinement 'SHELXL-97 (Sheldrick, 1997)'
_computing_structure_solution 'SHELXS-97 (Sheldrick, 1990)'
_diffrn_ambient_temperature 100(2)
_diffrn_measured_fraction_theta_full 0.984
_diffrn_measured_fraction_theta_max 0.984
_diffrn_measurement_device_type 'SuperNova, Dual, Cu at zero, Atlas'
_diffrn_radiation_monochromator graphite
_diffrn_radiation_source 'SuperNova (Mo) X-ray Source'
_diffrn_radiation_type MoK\a
_diffrn_radiation_wavelength 0.71073
_diffrn_reflns_av_R_equivalents 0.0267
_diffrn_reflns_av_sigmaI/netI 0.0331
_diffrn_reflns_limit_h_max 19
_diffrn_reflns_limit_h_min -18
_diffrn_reflns_limit_k_max 35
_diffrn_reflns_limit_k_min -34
_diffrn_reflns_limit_l_max 22
_diffrn_reflns_limit_l_min -21
_diffrn_reflns_number 31310
_diffrn_reflns_theta_full 27.48
_diffrn_reflns_theta_max 27.48
_diffrn_reflns_theta_min 2.39
_exptl_absorpt_coefficient_mu 1.711
_exptl_absorpt_correction_T_max 0.774
_exptl_absorpt_correction_T_min 0.742
_exptl_absorpt_correction_type multi-scan
_exptl_crystal_colour 'light yellow'
_exptl_crystal_density_diffrn 1.594
_exptl_crystal_density_method 'not measured'
_exptl_crystal_description block
_exptl_crystal_F_000 3480
_exptl_crystal_recrystallization_method 'From the Melt'
_exptl_crystal_size_max 0.20
_exptl_crystal_size_mid 0.15
_exptl_crystal_size_min 0.15
_refine_diff_density_max 0.554
_refine_diff_density_min -0.728
_refine_diff_density_rms 0.071
_refine_ls_abs_structure_details 'Flack H D (1983), Acta Cryst. A39, 876-881'
_refine_ls_abs_structure_Flack 0.325(9)
_refine_ls_extinction_method none
_refine_ls_goodness_of_fit_ref 1.000
_refine_ls_hydrogen_treatment constr
_refine_ls_matrix_type full
_refine_ls_number_parameters 715
_refine_ls_number_reflns 14256
_refine_ls_number_restraints 2
_refine_ls_restrained_S_all 1.000
_refine_ls_R_factor_all 0.0249
_refine_ls_R_factor_gt 0.0227
_refine_ls_shift/su_max 0.002
_refine_ls_shift/su_mean 0.000
_refine_ls_structure_factor_coef Fsqd
_refine_ls_weighting_details 'calc w=1/[\s^2^(Fo^2^)+(0.0270P)^2^+0.0000P] where P=(Fo^2^+2Fc^2^)/3'
_refine_ls_weighting_scheme calc
_refine_ls_wR_factor_gt 0.0526
_refine_ls_wR_factor_ref 0.0544
_reflns_number_gt 13621
_reflns_number_total 14256
_reflns_threshold_expression >2sigma(I)
_cod_data_source_file c4cc08825e2.cif
_cod_data_source_block pw3-24a
_cod_depositor_comments
;
The following automatic conversions were performed:

'_symmetry_cell_setting' value 'Monoclinic' changed to 'monoclinic'
according to
/usr/data/users/saulius/crontab/automatic-downloads/rss-feeds/RSC/lib/dictionaries/cif_core.dic
dictionary named 'cif_core.dic' version 2.4.2 from 2011-04-26.

Automatic conversion script
Id: cif_fix_values 2935 2014-11-11 08:27:57Z andrius 

 Adding full bibliography for 7116272.cif.
;
_cod_original_sg_symbol_H-M 'C c'
_cod_database_code 7116272

loop_
_symmetry_equiv_pos_as_xyz
'x, y, z'
'x, -y, z+1/2'
'x+1/2, y+1/2, z'
'x+1/2, -y+1/2, z+1/2'

loop_
_atom_site_label
_atom_site_type_symbol
_atom_site_fract_x
_atom_site_fract_y
_atom_site_fract_z
_atom_site_U_iso_or_equiv
_atom_site_adp_type
_atom_site_occupancy
_atom_site_symmetry_multiplicity
_atom_site_calc_flag
_atom_site_refinement_flags
Sb1 Sb 0.233867(10) 0.242588(6) 0.785985(9) 0.01195(5) Uani 1 1 d .
Sb2 Sb 0.212956(13) 0.408008(6) 0.270923(11) 0.01204(4) Uani 1 1 d .
Sb3 Sb 0.216160(15) 0.077941(6) 0.274682(13) 0.01378(4) Uani 1 1 d .
Cl1 Cl 0.14432(6) 0.27066(3) 0.88977(5) 0.01884(17) Uani 1 1 d .
Cl2 Cl 0.16217(5) 0.30521(2) 0.70270(4) 0.01727(16) Uani 1 1 d .
Cl3 Cl 0.09778(6) 0.18769(3) 0.72328(5) 0.01961(17) Uani 1 1 d .
Cl4 Cl 0.31939(6) 0.22160(3) 0.67659(5) 0.01795(16) Uani 1 1 d .
Cl5 Cl 0.35415(6) 0.30588(3) 0.84199(5) 0.02014(17) Uani 1 1 d .
Cl6 Cl 0.34189(5) 0.35015(3) 0.33473(4) 0.01870(16) Uani 1 1 d .
Cl7 Cl 0.12604(5) 0.38681(2) 0.37966(5) 0.01701(16) Uani 1 1 d .
Cl8 Cl 0.28464(5) 0.46952(2) 0.35658(4) 0.01768(15) Uani 1 1 d .
Cl9 Cl 0.09567(6) 0.47377(3) 0.21306(5) 0.02010(17) Uani 1 1 d .
Cl10 Cl 0.30905(5) 0.43572(3) 0.17212(5) 0.01784(16) Uani 1 1 d .
Cl11 Cl 0.07773(6) 0.13127(3) 0.21753(5) 0.02171(17) Uani 1 1 d .
Cl12 Cl 0.27661(5) 0.14603(2) 0.35001(4) 0.01941(15) Uani 1 1 d .
Cl13 Cl 0.14247(6) 0.05462(3) 0.39109(5) 0.02034(18) Uani 1 1 d .
Cl14 Cl 0.29779(6) 0.10756(3) 0.16640(5) 0.02160(18) Uani 1 1 d .
Cl15 Cl 0.36023(6) 0.02946(3) 0.33665(5) 0.02228(18) Uani 1 1 d .
N1 N 0.3495(2) 0.02944(9) 0.56986(16) 0.0156(6) Uani 1 1 d .
N2 N 0.3878(2) 0.07713(10) 0.66961(19) 0.0192(7) Uani 1 1 d .
N3 N 0.3649(2) 0.41529(9) 0.67583(19) 0.0183(7) Uani 1 1 d .
N4 N 0.32751(18) 0.36552(9) 0.57894(16) 0.0158(6) Uani 1 1 d .
N5 N 0.59328(19) 0.36378(9) 0.48729(16) 0.0153(6) Uani 1 1 d .
N6 N 0.5502(2) 0.41185(11) 0.38879(19) 0.0173(7) Uani 1 1 d .
N7 N 0.11092(19) 0.19121(8) 0.48978(16) 0.0160(6) Uani 1 1 d .
N8 N 0.0683(2) 0.23805(11) 0.39009(19) 0.0208(8) Uani 1 1 d .
N9 N 0.3918(2) 0.24870(11) 0.1756(2) 0.0172(7) Uani 1 1 d .
N10 N 0.34676(19) 0.29681(9) 0.07753(16) 0.0152(6) Uani 1 1 d .
N11 N 0.11927(18) 0.53393(9) 0.47377(16) 0.0159(6) Uani 1 1 d .
N12 N 0.0747(2) 0.58233(9) 0.37634(19) 0.0199(8) Uani 1 1 d .
C1 C 0.3522(3) 0.07567(12) 0.5406(2) 0.0187(8) Uani 1 1 d .
H1A H 0.3398 0.0848 0.4869 0.022 Uiso 1 1 calc R
C2 C 0.3761(3) 0.10560(12) 0.6029(2) 0.0205(8) Uani 1 1 d .
H2A H 0.3834 0.1398 0.6013 0.025 Uiso 1 1 calc R
C3 C 0.3716(2) 0.03141(12) 0.64796(19) 0.0178(7) Uani 1 1 d .
H3A H 0.3751 0.0044 0.6824 0.021 Uiso 1 1 calc R
C4 C 0.3224(2) -0.01443(11) 0.5231(2) 0.0190(7) Uani 1 1 d .
H4A H 0.3221 -0.0423 0.5581 0.029 Uiso 1 1 calc R
H4B H 0.3643 -0.0206 0.4888 0.029 Uiso 1 1 calc R
H4C H 0.2626 -0.0097 0.4910 0.029 Uiso 1 1 calc R
C5 C 0.4141(2) 0.09490(15) 0.7500(2) 0.0242(8) Uani 1 1 d .
H5A H 0.4465 0.1260 0.7499 0.029 Uiso 1 1 calc R
H5B H 0.4552 0.0712 0.7813 0.029 Uiso 1 1 calc R
C6 C 0.3356(2) 0.10274(11) 0.78848(18) 0.0179(7) Uani 1 1 d .
H6A H 0.2941 0.1263 0.7573 0.021 Uiso 1 1 calc R
H6B H 0.3035 0.0716 0.7896 0.021 Uiso 1 1 calc R
C7 C 0.3655(2) 0.12162(12) 0.87108(19) 0.0226(7) Uani 1 1 d .
H7A H 0.3936 0.1539 0.8693 0.027 Uiso 1 1 calc R
H7B H 0.4110 0.0993 0.9006 0.027 Uiso 1 1 calc R
C8 C 0.2889(2) 0.12629(11) 0.91474(19) 0.0212(7) Uani 1 1 d .
H8A H 0.3123 0.1373 0.9685 0.032 Uiso 1 1 calc R
H8B H 0.2601 0.0946 0.9159 0.032 Uiso 1 1 calc R
H8C H 0.2454 0.1499 0.8877 0.032 Uiso 1 1 calc R
C9 C 0.3668(3) 0.44064(11) 0.6084(2) 0.0222(8) Uani 1 1 d .
H9A H 0.3817 0.4740 0.6049 0.027 Uiso 1 1 calc R
C10 C 0.3437(3) 0.40952(13) 0.5483(2) 0.0216(8) Uani 1 1 d .
H10A H 0.3393 0.4168 0.4944 0.026 Uiso 1 1 calc R
C11 C 0.3418(2) 0.36992(10) 0.65623(18) 0.0173(7) Uani 1 1 d .
H11A H 0.3364 0.3445 0.6919 0.021 Uiso 1 1 calc R
C12 C 0.3883(3) 0.43409(13) 0.75562(19) 0.0289(8) Uani 1 1 d .
H12A H 0.3686 0.4112 0.7915 0.043 Uiso 1 1 calc R
H12B H 0.3593 0.4656 0.7582 0.043 Uiso 1 1 calc R
H12C H 0.4529 0.4382 0.7707 0.043 Uiso 1 1 calc R
C13 C 0.3014(2) 0.32080(11) 0.53464(19) 0.0182(7) Uani 1 1 d .
H13A H 0.2644 0.3291 0.4828 0.022 Uiso 1 1 calc R
H13B H 0.2650 0.3006 0.5629 0.022 Uiso 1 1 calc R
C14 C 0.3811(2) 0.29196(10) 0.52323(18) 0.0173(6) Uani 1 1 d .
H14A H 0.4185 0.2842 0.5751 0.021 Uiso 1 1 calc R
H14B H 0.4169 0.3121 0.4943 0.021 Uiso 1 1 calc R
C15 C 0.3554(2) 0.24519(10) 0.47868(19) 0.0184(7) Uani 1 1 d .
H15A H 0.3226 0.2529 0.4250 0.022 Uiso 1 1 calc R
H15B H 0.3154 0.2262 0.5050 0.022 Uiso 1 1 calc R
C16 C 0.4372(2) 0.21456(11) 0.4741(2) 0.0262(8) Uani 1 1 d .
H16A H 0.4182 0.1841 0.4464 0.039 Uiso 1 1 calc R
H16B H 0.4702 0.2073 0.5272 0.039 Uiso 1 1 calc R
H16C H 0.4755 0.2327 0.4458 0.039 Uiso 1 1 calc R
C17 C 0.5953(3) 0.41020(13) 0.5168(2) 0.0220(8) Uani 1 1 d .
H17A H 0.6122 0.4194 0.5704 0.026 Uiso 1 1 calc R
C18 C 0.5685(3) 0.44033(12) 0.4548(2) 0.0232(8) Uani 1 1 d .
H18A H 0.5634 0.4747 0.4568 0.028 Uiso 1 1 calc R
C19 C 0.5659(2) 0.36605(11) 0.4097(2) 0.0176(7) Uani 1 1 d .
H19A H 0.5588 0.3390 0.3751 0.021 Uiso 1 1 calc R
C20 C 0.6215(3) 0.32053(11) 0.5343(2) 0.0206(8) Uani 1 1 d .
H20A H 0.6106 0.2916 0.5009 0.031 Uiso 1 1 calc R
H20B H 0.5877 0.3180 0.5760 0.031 Uiso 1 1 calc R
H20C H 0.6851 0.3229 0.5576 0.031 Uiso 1 1 calc R
C21 C 0.5214(2) 0.43006(15) 0.3084(2) 0.0239(8) Uani 1 1 d .
H21A H 0.4861 0.4601 0.3092 0.029 Uiso 1 1 calc R
H21B H 0.4826 0.4056 0.2766 0.029 Uiso 1 1 calc R
C22 C 0.6003(2) 0.44080(10) 0.27081(17) 0.0175(6) Uani 1 1 d .
H22A H 0.6343 0.4105 0.2683 0.021 Uiso 1 1 calc R
H22B H 0.6402 0.4644 0.3037 0.021 Uiso 1 1 calc R
C23 C 0.5705(2) 0.46145(12) 0.18844(18) 0.0237(7) Uani 1 1 d .
H23A H 0.5237 0.4403 0.1580 0.028 Uiso 1 1 calc R
H23B H 0.5444 0.4941 0.1918 0.028 Uiso 1 1 calc R
C24 C 0.6467(2) 0.46539(11) 0.14571(18) 0.0226(7) Uani 1 1 d .
H24A H 0.6242 0.4776 0.0925 0.034 Uiso 1 1 calc R
H24B H 0.6734 0.4333 0.1430 0.034 Uiso 1 1 calc R
H24C H 0.6916 0.4878 0.1740 0.034 Uiso 1 1 calc R
C25 C 0.1024(3) 0.23719(12) 0.5182(2) 0.0213(9) Uani 1 1 d .
H25A H 0.1130 0.2466 0.5718 0.026 Uiso 1 1 calc R
C26 C 0.0760(3) 0.26622(12) 0.4559(2) 0.0236(8) Uani 1 1 d .
H26A H 0.0648 0.3001 0.4571 0.028 Uiso 1 1 calc R
C27 C 0.0900(2) 0.19252(11) 0.4120(2) 0.0201(7) Uani 1 1 d .
H27A H 0.0906 0.1656 0.3779 0.024 Uiso 1 1 calc R
C28 C 0.1411(3) 0.14854(11) 0.5376(2) 0.0219(7) Uani 1 1 d .
H28A H 0.1394 0.1200 0.5036 0.033 Uiso 1 1 calc R
H28B H 0.1021 0.1431 0.5746 0.033 Uiso 1 1 calc R
H28C H 0.2021 0.1538 0.5666 0.033 Uiso 1 1 calc R
C29 C 0.0407(3) 0.25482(14) 0.3084(2) 0.0272(9) Uani 1 1 d .
H29A H 0.0056 0.2851 0.3074 0.033 Uiso 1 1 calc R
H29B H 0.0017 0.2299 0.2777 0.033 Uiso 1 1 calc R
C30 C 0.1187(2) 0.26434(10) 0.26987(17) 0.0162(6) Uani 1 1 d .
H30A H 0.1535 0.2341 0.2692 0.019 Uiso 1 1 calc R
H30B H 0.1583 0.2892 0.3001 0.019 Uiso 1 1 calc R
C31 C 0.0847(2) 0.28211(12) 0.18641(18) 0.0230(7) Uani 1 1 d .
H31A H 0.0416 0.2582 0.1580 0.028 Uiso 1 1 calc R
H31B H 0.0529 0.3133 0.1879 0.028 Uiso 1 1 calc R
C32 C 0.1586(2) 0.28930(11) 0.14218(19) 0.0228(7) Uani 1 1 d .
H32A H 0.1332 0.3002 0.0887 0.034 Uiso 1 1 calc R
H32B H 0.1901 0.2585 0.1403 0.034 Uiso 1 1 calc R
H32C H 0.2002 0.3139 0.1689 0.034 Uiso 1 1 calc R
C33 C 0.3764(3) 0.22099(12) 0.1092(2) 0.0223(8) Uani 1 1 d .
H33A H 0.3846 0.1868 0.1066 0.027 Uiso 1 1 calc R
C34 C 0.3473(3) 0.25069(14) 0.0482(3) 0.0220(9) Uani 1 1 d .
H34A H 0.3304 0.2414 -0.0053 0.026 Uiso 1 1 calc R
C35 C 0.3743(2) 0.29499(11) 0.1546(2) 0.0175(7) Uani 1 1 d .
H35A H 0.3806 0.3220 0.1892 0.021 Uiso 1 1 calc R
C36 C 0.4235(3) 0.23139(12) 0.2557(2) 0.0252(8) Uani 1 1 d .
H36A H 0.4104 0.2558 0.2927 0.038 Uiso 1 1 calc R
H36B H 0.4878 0.2259 0.2651 0.038 Uiso 1 1 calc R
H36C H 0.3934 0.2009 0.2632 0.038 Uiso 1 1 calc R
C37 C 0.3161(2) 0.34120(10) 0.03191(19) 0.0152(7) Uani 1 1 d .
H37A H 0.2775 0.3603 0.0595 0.018 Uiso 1 1 calc R
H37B H 0.2806 0.3319 -0.0200 0.018 Uiso 1 1 calc R
C38 C 0.3935(2) 0.37216(10) 0.02102(17) 0.0168(6) Uani 1 1 d .
H38A H 0.4313 0.3535 -0.0080 0.020 Uiso 1 1 calc R
H38B H 0.4300 0.3808 0.0729 0.020 Uiso 1 1 calc R
C39 C 0.3614(2) 0.41832(9) -0.02388(19) 0.0188(7) Uani 1 1 d .
H39A H 0.3269 0.4097 -0.0766 0.023 Uiso 1 1 calc R
H39B H 0.3216 0.4363 0.0040 0.023 Uiso 1 1 calc R
C40 C 0.4388(2) 0.45072(12) -0.0322(2) 0.0295(8) Uani 1 1 d .
H40A H 0.4164 0.4792 -0.0639 0.044 Uiso 1 1 calc R
H40B H 0.4796 0.4325 -0.0579 0.044 Uiso 1 1 calc R
H40C H 0.4705 0.4613 0.0198 0.044 Uiso 1 1 calc R
C41 C 0.1053(3) 0.57837(11) 0.5051(3) 0.0244(9) Uani 1 1 d .
H41A H 0.1134 0.5862 0.5592 0.029 Uiso 1 1 calc R
C42 C 0.0777(3) 0.60896(12) 0.4439(2) 0.0254(8) Uani 1 1 d .
H42A H 0.0632 0.6424 0.4470 0.031 Uiso 1 1 calc R
C43 C 0.0992(2) 0.53727(11) 0.39596(19) 0.0193(7) Uani 1 1 d .
H43A H 0.1021 0.5115 0.3604 0.023 Uiso 1 1 calc R
C44 C 0.0449(3) 0.60056(13) 0.2967(2) 0.0308(9) Uani 1 1 d .
H44A H 0.0587 0.5766 0.2593 0.046 Uiso 1 1 calc R
H44B H 0.0753 0.6312 0.2908 0.046 Uiso 1 1 calc R
H44C H -0.0195 0.6061 0.2864 0.046 Uiso 1 1 calc R
C45 C 0.1465(2) 0.48914(10) 0.5188(2) 0.0176(7) Uani 1 1 d .
H45A H 0.1843 0.4976 0.5702 0.021 Uiso 1 1 calc R
H45B H 0.1820 0.4686 0.4901 0.021 Uiso 1 1 calc R
C46 C 0.0657(2) 0.46104(9) 0.53111(18) 0.0147(6) Uani 1 1 d .
H46A H 0.0286 0.4522 0.4796 0.018 Uiso 1 1 calc R
H46B H 0.0297 0.4819 0.5587 0.018 Uiso 1 1 calc R
C47 C 0.0925(2) 0.41509(9) 0.5788(2) 0.0189(8) Uani 1 1 d .
H47A H 0.1266 0.4240 0.6315 0.023 Uiso 1 1 calc R
H47B H 0.1315 0.3951 0.5528 0.023 Uiso 1 1 calc R
C48 C 0.0113(2) 0.38545(12) 0.5869(2) 0.0286(8) Uani 1 1 d .
H48A H 0.0305 0.3556 0.6163 0.043 Uiso 1 1 calc R
H48B H -0.0230 0.3770 0.5348 0.043 Uiso 1 1 calc R
H48C H -0.0259 0.4046 0.6150 0.043 Uiso 1 1 calc R

loop_
_atom_site_aniso_label
_atom_site_aniso_U_11
_atom_site_aniso_U_22
_atom_site_aniso_U_33
_atom_site_aniso_U_23
_atom_site_aniso_U_13
_atom_site_aniso_U_12
Sb1 0.01289(13) 0.01301(8) 0.01017(12) 0.00127(9) 0.00288(8) 0.00178(9)
Sb2 0.01281(10) 0.01319(8) 0.01022(10) 0.00013(9) 0.00264(7) -0.00048(9)
Sb3 0.01558(10) 0.01415(8) 0.01235(10) -0.00283(9) 0.00462(7) -0.00269(9)
Cl1 0.0175(4) 0.0264(4) 0.0137(4) -0.0020(3) 0.0059(3) -0.0001(3)
Cl2 0.0202(4) 0.0161(3) 0.0154(4) 0.0034(3) 0.0034(3) 0.0052(3)
Cl3 0.0200(4) 0.0182(3) 0.0203(4) -0.0017(3) 0.0035(3) -0.0031(3)
Cl4 0.0202(4) 0.0191(3) 0.0161(4) -0.0014(3) 0.0076(3) 0.0024(3)
Cl5 0.0187(4) 0.0252(4) 0.0173(4) -0.0049(3) 0.0053(3) -0.0035(3)
Cl6 0.0177(4) 0.0213(3) 0.0178(4) 0.0050(3) 0.0053(3) 0.0040(3)
Cl7 0.0172(4) 0.0194(3) 0.0155(4) 0.0021(3) 0.0060(3) -0.0010(3)
Cl8 0.0211(4) 0.0183(3) 0.0136(4) -0.0022(3) 0.0034(3) -0.0066(3)
Cl9 0.0192(4) 0.0232(4) 0.0182(4) 0.0059(3) 0.0045(3) 0.0051(3)
Cl10 0.0182(4) 0.0236(4) 0.0129(4) 0.0022(3) 0.0060(3) 0.0005(3)
Cl11 0.0183(4) 0.0277(4) 0.0186(4) 0.0009(3) 0.0026(3) 0.0014(3)
Cl12 0.0216(4) 0.0176(3) 0.0184(4) -0.0053(3) 0.0028(3) -0.0054(3)
Cl13 0.0250(5) 0.0206(3) 0.0183(4) -0.0006(3) 0.0110(3) -0.0034(3)
Cl14 0.0208(5) 0.0286(4) 0.0173(4) 0.0019(3) 0.0083(3) -0.0018(3)
Cl15 0.0239(5) 0.0227(4) 0.0216(4) 0.0015(3) 0.0079(3) 0.0041(3)
N1 0.0158(15) 0.0194(12) 0.0125(14) -0.0011(11) 0.0046(11) 0.0021(11)
N2 0.0141(17) 0.0233(16) 0.0200(17) -0.0037(12) 0.0030(12) 0.0013(12)
N3 0.0178(17) 0.0181(16) 0.0206(16) -0.0036(10) 0.0075(12) 0.0009(10)
N4 0.0158(15) 0.0180(12) 0.0140(14) 0.0009(10) 0.0041(11) -0.0012(11)
N5 0.0139(15) 0.0150(12) 0.0170(15) 0.0003(10) 0.0033(11) 0.0019(11)
N6 0.0139(16) 0.0248(15) 0.0134(16) 0.0055(11) 0.0035(12) 0.0007(12)
N7 0.0179(15) 0.0172(12) 0.0124(14) -0.0005(10) 0.0020(11) 0.0004(11)
N8 0.0166(17) 0.0334(19) 0.0127(16) 0.0052(12) 0.0035(12) -0.0002(13)
N9 0.0137(17) 0.0155(12) 0.0216(18) 0.0032(11) 0.0020(13) -0.0007(11)
N10 0.0160(15) 0.0151(12) 0.0145(14) 0.0017(10) 0.0034(11) -0.0006(11)
N11 0.0134(14) 0.0171(12) 0.0168(15) -0.0002(10) 0.0023(11) -0.0004(11)
N12 0.0201(18) 0.0199(17) 0.0196(17) 0.0040(10) 0.0040(13) 0.0013(11)
C1 0.023(2) 0.0167(16) 0.0163(18) 0.0039(14) 0.0038(15) -0.0024(15)
C2 0.025(2) 0.0173(16) 0.0195(19) -0.0032(14) 0.0057(15) 0.0016(14)
C3 0.0117(16) 0.0274(16) 0.0141(17) 0.0022(13) 0.0023(12) 0.0022(13)
C4 0.0194(18) 0.0184(14) 0.0184(18) -0.0019(13) 0.0021(14) 0.0016(13)
C5 0.0163(19) 0.0395(18) 0.0168(19) -0.0100(16) 0.0032(14) -0.0029(17)
C6 0.0173(17) 0.0212(15) 0.0150(16) -0.0015(12) 0.0029(12) 0.0022(13)
C7 0.0175(18) 0.0294(16) 0.0203(18) -0.0033(13) 0.0023(14) -0.0004(14)
C8 0.0223(19) 0.0270(15) 0.0156(17) 0.0013(13) 0.0067(14) 0.0036(14)
C9 0.027(2) 0.0176(16) 0.0225(19) 0.0015(13) 0.0064(15) -0.0003(14)
C10 0.025(2) 0.0176(15) 0.022(2) 0.0106(14) 0.0036(15) 0.0000(14)
C11 0.0178(17) 0.0178(14) 0.0165(16) 0.0011(12) 0.0040(13) -0.0012(13)
C12 0.036(2) 0.0335(18) 0.0172(17) -0.0084(15) 0.0064(15) -0.0010(17)
C13 0.0171(18) 0.0201(15) 0.0161(17) 0.0022(12) 0.0002(13) -0.0021(13)
C14 0.0163(17) 0.0209(14) 0.0148(15) -0.0005(11) 0.0037(12) -0.0021(12)
C15 0.0199(18) 0.0209(14) 0.0134(17) -0.0016(11) 0.0013(13) 0.0004(12)
C16 0.0204(18) 0.0298(16) 0.029(2) -0.0136(14) 0.0059(14) -0.0003(14)
C17 0.027(2) 0.0212(16) 0.0176(19) -0.0017(15) 0.0041(16) -0.0024(16)
C18 0.023(2) 0.0191(17) 0.027(2) 0.0010(15) 0.0045(16) 0.0034(15)
C19 0.0154(17) 0.0217(15) 0.0161(17) -0.0006(13) 0.0038(13) -0.0005(13)
C20 0.024(2) 0.0172(14) 0.0207(19) 0.0028(13) 0.0056(15) 0.0019(14)
C21 0.0171(18) 0.0391(17) 0.0150(18) 0.0137(16) 0.0023(14) 0.0014(17)
C22 0.0173(16) 0.0174(14) 0.0168(16) -0.0011(11) 0.0014(12) -0.0011(12)
C23 0.0208(18) 0.0330(16) 0.0166(16) 0.0088(13) 0.0023(13) -0.0012(14)
C24 0.0257(19) 0.0250(15) 0.0162(16) 0.0001(12) 0.0025(13) -0.0023(13)
C25 0.026(2) 0.0219(19) 0.0152(19) -0.0011(14) 0.0033(15) -0.0040(15)
C26 0.026(2) 0.0184(16) 0.024(2) -0.0007(14) -0.0003(16) -0.0032(14)
C27 0.0175(18) 0.0237(16) 0.0199(18) -0.0019(13) 0.0055(13) 0.0015(13)
C28 0.0252(19) 0.0204(15) 0.0192(18) 0.0025(13) 0.0024(14) 0.0059(13)
C29 0.018(2) 0.046(2) 0.017(2) 0.0099(16) 0.0025(15) -0.0003(16)
C30 0.0153(17) 0.0177(14) 0.0164(16) -0.0036(11) 0.0046(12) -0.0021(12)
C31 0.0180(18) 0.0335(16) 0.0185(17) 0.0049(13) 0.0057(13) -0.0021(14)
C32 0.0206(18) 0.0280(16) 0.0210(18) -0.0037(13) 0.0070(14) -0.0061(13)
C33 0.026(2) 0.0171(16) 0.023(2) -0.0011(14) 0.0025(15) 0.0006(15)
C34 0.028(2) 0.0202(16) 0.019(2) -0.0034(14) 0.0059(17) 0.0008(15)
C35 0.0128(17) 0.0185(14) 0.0200(17) -0.0017(12) 0.0007(13) -0.0017(12)
C36 0.023(2) 0.0273(16) 0.022(2) 0.0072(15) -0.0023(15) 0.0019(15)
C37 0.0168(16) 0.0143(13) 0.0128(16) 0.0021(12) -0.0007(12) 0.0037(12)
C38 0.0151(16) 0.0208(14) 0.0147(15) 0.0029(11) 0.0034(12) 0.0009(12)
C39 0.0187(17) 0.0231(17) 0.0143(16) 0.0048(11) 0.0026(13) -0.0017(12)
C40 0.0197(19) 0.0359(18) 0.032(2) 0.0220(15) 0.0023(15) -0.0013(15)
C41 0.027(2) 0.0159(17) 0.028(2) -0.0029(14) 0.0005(16) 0.0008(15)
C42 0.027(2) 0.0140(15) 0.034(2) -0.0030(14) 0.0038(16) 0.0005(14)
C43 0.0207(18) 0.0197(15) 0.0192(17) -0.0004(12) 0.0078(14) 0.0004(13)
C44 0.038(2) 0.0269(17) 0.028(2) 0.0114(15) 0.0091(16) -0.0002(17)
C45 0.0174(18) 0.0164(14) 0.0188(17) 0.0017(12) 0.0033(13) 0.0011(12)
C46 0.0160(17) 0.0153(13) 0.0125(15) -0.0029(11) 0.0020(12) 0.0021(12)
C47 0.0162(18) 0.0219(18) 0.0190(18) 0.0029(12) 0.0049(14) 0.0039(13)
C48 0.019(2) 0.0331(18) 0.030(2) 0.0143(15) -0.0038(15) -0.0050(15)

loop_
_atom_type_symbol
_atom_type_description
_atom_type_scat_dispersion_real
_atom_type_scat_dispersion_imag
_atom_type_scat_source
C C 0.0033 0.0016 'International Tables Vol C Tables 4.2.6.8 and 6.1.1.4'
H H 0.0000 0.0000 'International Tables Vol C Tables 4.2.6.8 and 6.1.1.4'
N N 0.0061 0.0033 'International Tables Vol C Tables 4.2.6.8 and 6.1.1.4'
Cl Cl 0.1484 0.1585 'International Tables Vol C Tables 4.2.6.8 and 6.1.1.4'
Sb Sb -0.5866 1.5461 'International Tables Vol C Tables 4.2.6.8 and 6.1.1.4'

loop_
_geom_angle_atom_site_label_1
_geom_angle_atom_site_label_2
_geom_angle_atom_site_label_3
_geom_angle
Cl2 Sb1 Cl5 86.97(3)
Cl2 Sb1 Cl4 87.33(3)
Cl5 Sb1 Cl4 89.74(3)
Cl2 Sb1 Cl1 87.99(3)
Cl5 Sb1 Cl1 88.73(3)
Cl4 Sb1 Cl1 175.14(2)
Cl2 Sb1 Cl3 86.21(3)
Cl5 Sb1 Cl3 172.63(2)
Cl4 Sb1 Cl3 92.73(3)
Cl1 Sb1 Cl3 88.24(3)
Cl8 Sb2 Cl7 86.71(2)
Cl8 Sb2 Cl6 87.36(3)
Cl7 Sb2 Cl6 90.71(2)
Cl8 Sb2 Cl9 86.70(3)
Cl7 Sb2 Cl9 91.08(3)
Cl6 Sb2 Cl9 173.68(3)
Cl8 Sb2 Cl10 87.41(3)
Cl7 Sb2 Cl10 174.10(2)
Cl6 Sb2 Cl10 88.59(3)
Cl9 Sb2 Cl10 89.01(3)
Cl12 Sb3 Cl13 86.92(3)
Cl12 Sb3 Cl14 87.83(3)
Cl13 Sb3 Cl14 174.71(3)
Cl12 Sb3 Cl11 87.83(3)
Cl13 Sb3 Cl11 89.06(3)
Cl14 Sb3 Cl11 91.43(3)
Cl12 Sb3 Cl15 88.45(3)
Cl13 Sb3 Cl15 91.18(3)
Cl14 Sb3 Cl15 87.98(3)
Cl11 Sb3 Cl15 176.25(3)
C3 N1 C1 108.7(3)
C3 N1 C4 125.7(3)
C1 N1 C4 125.5(3)
C3 N2 C2 108.3(3)
C3 N2 C5 126.2(3)
C2 N2 C5 125.4(3)
C11 N3 C9 108.1(3)
C11 N3 C12 125.5(3)
C9 N3 C12 126.3(3)
C11 N4 C10 108.2(3)
C11 N4 C13 125.7(3)
C10 N4 C13 126.2(3)
C19 N5 C17 108.3(3)
C19 N5 C20 127.1(3)
C17 N5 C20 124.5(3)
C19 N6 C18 108.6(3)
C19 N6 C21 126.3(3)
C18 N6 C21 125.1(3)
C27 N7 C25 108.8(3)
C27 N7 C28 125.9(3)
C25 N7 C28 125.2(3)
C27 N8 C26 108.6(3)
C27 N8 C29 125.2(3)
C26 N8 C29 126.2(3)
C35 N9 C33 108.1(3)
C35 N9 C36 125.4(3)
C33 N9 C36 126.5(3)
C35 N10 C34 108.6(3)
C35 N10 C37 125.2(3)
C34 N10 C37 126.2(3)
C43 N11 C41 108.8(3)
C43 N11 C45 125.5(3)
C41 N11 C45 125.6(3)
C43 N12 C42 108.6(3)
C43 N12 C44 125.9(3)
C42 N12 C44 125.4(3)
C2 C1 N1 106.7(3)
C2 C1 H1A 126.6
N1 C1 H1A 126.6
C1 C2 N2 107.3(3)
C1 C2 H2A 126.3
N2 C2 H2A 126.3
N2 C3 N1 108.9(3)
N2 C3 H3A 125.6
N1 C3 H3A 125.6
N1 C4 H4A 109.5
N1 C4 H4B 109.5
H4A C4 H4B 109.5
N1 C4 H4C 109.5
H4A C4 H4C 109.5
H4B C4 H4C 109.5
N2 C5 C6 112.7(3)
N2 C5 H5A 109.0
C6 C5 H5A 109.0
N2 C5 H5B 109.0
C6 C5 H5B 109.0
H5A C5 H5B 107.8
C7 C6 C5 111.1(3)
C7 C6 H6A 109.4
C5 C6 H6A 109.4
C7 C6 H6B 109.4
C5 C6 H6B 109.4
H6A C6 H6B 108.0
C6 C7 C8 112.9(3)
C6 C7 H7A 109.0
C8 C7 H7A 109.0
C6 C7 H7B 109.0
C8 C7 H7B 109.0
H7A C7 H7B 107.8
C7 C8 H8A 109.5
C7 C8 H8B 109.5
H8A C8 H8B 109.5
C7 C8 H8C 109.5
H8A C8 H8C 109.5
H8B C8 H8C 109.5
C10 C9 N3 107.2(3)
C10 C9 H9A 126.4
N3 C9 H9A 126.4
C9 C10 N4 107.4(3)
C9 C10 H10A 126.3
N4 C10 H10A 126.3
N3 C11 N4 109.1(3)
N3 C11 H11A 125.4
N4 C11 H11A 125.4
N3 C12 H12A 109.5
N3 C12 H12B 109.5
H12A C12 H12B 109.5
N3 C12 H12C 109.5
H12A C12 H12C 109.5
H12B C12 H12C 109.5
N4 C13 C14 111.7(3)
N4 C13 H13A 109.3
C14 C13 H13A 109.3
N4 C13 H13B 109.3
C14 C13 H13B 109.3
H13A C13 H13B 107.9
C13 C14 C15 112.5(3)
C13 C14 H14A 109.1
C15 C14 H14A 109.1
C13 C14 H14B 109.1
C15 C14 H14B 109.1
H14A C14 H14B 107.8
N7 C27 N8 108.2(3)
N7 C27 H27A 125.9
N8 C27 H27A 125.9
C15 C16 H16A 109.5
C15 C16 H16B 109.5
H16A C16 H16B 109.5
C15 C16 H16C 109.5
H16A C16 H16C 109.5
H16B C16 H16C 109.5
C18 C17 N5 106.8(3)
C18 C17 H17A 126.6
N5 C17 H17A 126.6
C17 C18 N6 107.2(3)
C17 C18 H18A 126.4
N6 C18 H18A 126.4
N6 C19 N5 109.1(3)
N6 C19 H19A 125.5
N5 C19 H19A 125.5
N5 C20 H20A 109.5
N5 C20 H20B 109.5
H20A C20 H20B 109.5
N5 C20 H20C 109.5
H20A C20 H20C 109.5
H20B C20 H20C 109.5
N6 C21 C22 111.6(3)
N6 C21 H21A 109.3
C22 C21 H21A 109.3
N6 C21 H21B 109.3
C22 C21 H21B 109.3
H21A C21 H21B 108.0
C21 C22 C23 111.6(3)
C21 C22 H22A 109.3
C23 C22 H22A 109.3
C21 C22 H22B 109.3
C23 C22 H22B 109.3
H22A C22 H22B 108.0
C24 C23 C22 112.2(3)
C24 C23 H23A 109.2
C22 C23 H23A 109.2
C24 C23 H23B 109.2
C22 C23 H23B 109.2
H23A C23 H23B 107.9
C23 C24 H24A 109.5
C23 C24 H24B 109.5
H24A C24 H24B 109.5
C23 C24 H24C 109.5
H24A C24 H24C 109.5
H24B C24 H24C 109.5
C26 C25 N7 106.8(3)
C26 C25 H25A 126.6
N7 C25 H25A 126.6
C25 C26 N8 107.5(3)
C25 C26 H26A 126.2
N8 C26 H26A 126.2
C14 C15 C16 111.5(3)
C14 C15 H15A 109.3
C16 C15 H15A 109.3
C14 C15 H15B 109.3
C16 C15 H15B 109.3
H15A C15 H15B 108.0
N7 C28 H28A 109.5
N7 C28 H28B 109.5
H28A C28 H28B 109.5
N7 C28 H28C 109.5
H28A C28 H28C 109.5
H28B C28 H28C 109.5
N8 C29 C30 112.8(3)
N8 C29 H29A 109.0
C30 C29 H29A 109.0
N8 C29 H29B 109.0
C30 C29 H29B 109.0
H29A C29 H29B 107.8
C29 C30 C31 109.5(3)
C29 C30 H30A 109.8
C31 C30 H30A 109.8
C29 C30 H30B 109.8
C31 C30 H30B 109.8
H30A C30 H30B 108.2
C32 C31 C30 112.6(3)
C32 C31 H31A 109.1
C30 C31 H31A 109.1
C32 C31 H31B 109.1
C30 C31 H31B 109.1
H31A C31 H31B 107.8
C31 C32 H32A 109.5
C31 C32 H32B 109.5
H32A C32 H32B 109.5
C31 C32 H32C 109.5
H32A C32 H32C 109.5
H32B C32 H32C 109.5
C34 C33 N9 107.6(3)
C34 C33 H33A 126.2
N9 C33 H33A 126.2
C33 C34 N10 107.2(4)
C33 C34 H34A 126.4
N10 C34 H34A 126.4
N10 C35 N9 108.5(3)
N10 C35 H35A 125.7
N9 C35 H35A 125.7
N9 C36 H36A 109.5
N9 C36 H36B 109.5
H36A C36 H36B 109.5
N9 C36 H36C 109.5
H36A C36 H36C 109.5
H36B C36 H36C 109.5
N10 C37 C38 111.3(3)
N10 C37 H37A 109.4
C38 C37 H37A 109.4
N10 C37 H37B 109.4
C38 C37 H37B 109.4
H37A C37 H37B 108.0
C37 C38 C39 110.9(3)
C37 C38 H38A 109.5
C39 C38 H38A 109.5
C37 C38 H38B 109.5
C39 C38 H38B 109.5
H38A C38 H38B 108.0
C40 C39 C38 111.3(3)
C40 C39 H39A 109.4
C38 C39 H39A 109.4
C40 C39 H39B 109.4
C38 C39 H39B 109.4
H39A C39 H39B 108.0
C39 C40 H40A 109.5
C39 C40 H40B 109.5
H40A C40 H40B 109.5
C39 C40 H40C 109.5
H40A C40 H40C 109.5
H40B C40 H40C 109.5
C42 C41 N11 106.8(4)
C42 C41 H41A 126.6
N11 C41 H41A 126.6
C41 C42 N12 107.0(3)
C41 C42 H42A 126.5
N12 C42 H42A 126.5
N12 C43 N11 108.8(3)
N12 C43 H43A 125.6
N11 C43 H43A 125.6
N12 C44 H44A 109.5
N12 C44 H44B 109.5
H44A C44 H44B 109.5
N12 C44 H44C 109.5
H44A C44 H44C 109.5
H44B C44 H44C 109.5
N11 C45 C46 110.5(3)
N11 C45 H45A 109.5
C46 C45 H45A 109.5
N11 C45 H45B 109.5
C46 C45 H45B 109.5
H45A C45 H45B 108.1
C45 C46 C47 111.4(3)
C45 C46 H46A 109.4
C47 C46 H46A 109.4
C45 C46 H46B 109.4
C47 C46 H46B 109.4
H46A C46 H46B 108.0
C46 C47 C48 111.2(3)
C46 C47 H47A 109.4
C48 C47 H47A 109.4
C46 C47 H47B 109.4
C48 C47 H47B 109.4
H47A C47 H47B 108.0
C47 C48 H48A 109.5
C47 C48 H48B 109.5
H48A C48 H48B 109.5
C47 C48 H48C 109.5
H48A C48 H48C 109.5
H48B C48 H48C 109.5

loop_
_geom_bond_atom_site_label_1
_geom_bond_atom_site_label_2
_geom_bond_distance
Sb1 Cl2 2.3721(7)
Sb1 Cl5 2.5796(8)
Sb1 Cl4 2.5978(9)
Sb1 Cl1 2.6089(8)
Sb1 Cl3 2.6276(8)
Sb2 Cl8 2.3717(7)
Sb2 Cl7 2.6036(8)
Sb2 Cl6 2.6048(8)
Sb2 Cl9 2.6050(8)
Sb2 Cl10 2.6067(8)
Sb3 Cl12 2.3643(7)
Sb3 Cl13 2.6031(9)
Sb3 Cl14 2.6064(9)
Sb3 Cl11 2.6066(8)
Sb3 Cl15 2.6191(9)
N1 C3 1.335(4)
N1 C1 1.374(4)
N1 C4 1.468(4)
N2 C3 1.322(4)
N2 C2 1.382(5)
N2 C5 1.460(5)
N3 C11 1.323(4)
N3 C9 1.373(5)
N3 C12 1.458(4)
N4 C11 1.326(4)
N4 C10 1.367(4)
N4 C13 1.464(4)
N5 C19 1.332(4)
N5 C17 1.375(4)
N5 C20 1.459(4)
N6 C19 1.320(4)
N6 C18 1.373(5)
N6 C21 1.467(4)
N7 C27 1.328(4)
N7 C25 1.375(4)
N7 C28 1.458(4)
N8 C27 1.332(4)
N8 C26 1.369(5)
N8 C29 1.474(5)
N9 C35 1.336(4)
N9 C33 1.365(5)
N9 C36 1.461(5)
N10 C35 1.324(4)
N10 C34 1.368(4)
N10 C37 1.480(4)
N11 C43 1.331(4)
N11 C41 1.374(4)
N11 C45 1.474(4)
N12 C43 1.320(4)
N12 C42 1.381(5)
N12 C44 1.459(5)
C1 C2 1.353(5)
C1 H1A 0.9500
C2 H2A 0.9500
C3 H3A 0.9500
C4 H4A 0.9800
C4 H4B 0.9800
C4 H4C 0.9800
C5 C6 1.513(5)
C5 H5A 0.9900
C5 H5B 0.9900
C6 C7 1.511(4)
C6 H6A 0.9900
C6 H6B 0.9900
C7 C8 1.536(5)
C7 H7A 0.9900
C7 H7B 0.9900
C8 H8A 0.9800
C8 H8B 0.9800
C8 H8C 0.9800
C9 C10 1.343(5)
C9 H9A 0.9500
C10 H10A 0.9500
C11 H11A 0.9500
C12 H12A 0.9800
C12 H12B 0.9800
C12 H12C 0.9800
C13 C14 1.507(4)
C13 H13A 0.9900
C13 H13B 0.9900
C14 C15 1.512(4)
C14 H14A 0.9900
C14 H14B 0.9900
C15 H15A 0.9900
C15 H15B 0.9900
C16 C15 1.529(5)
C16 H16A 0.9800
C16 H16B 0.9800
C16 H16C 0.9800
C17 C18 1.356(5)
C17 H17A 0.9500
C18 H18A 0.9500
C19 H19A 0.9500
C20 H20A 0.9800
C20 H20B 0.9800
C20 H20C 0.9800
C21 C22 1.524(5)
C21 H21A 0.9900
C21 H21B 0.9900
C22 C23 1.524(4)
C22 H22A 0.9900
C22 H22B 0.9900
C23 C24 1.518(4)
C23 H23A 0.9900
C23 H23B 0.9900
C24 H24A 0.9800
C24 H24B 0.9800
C24 H24C 0.9800
C25 C26 1.343(5)
C25 H25A 0.9500
C26 H26A 0.9500
C27 H27A 0.9500
C28 H28A 0.9800
C28 H28B 0.9800
C28 H28C 0.9800
C29 C30 1.515(5)
C29 H29A 0.9900
C29 H29B 0.9900
C30 C31 1.522(4)
C30 H30A 0.9900
C30 H30B 0.9900
C31 C32 1.513(4)
C31 H31A 0.9900
C31 H31B 0.9900
C32 H32A 0.9800
C32 H32B 0.9800
C32 H32C 0.9800
C33 C34 1.341(6)
C33 H33A 0.9500
C34 H34A 0.9500
C35 H35A 0.9500
C36 H36A 0.9800
C36 H36B 0.9800
C36 H36C 0.9800
C37 C38 1.507(4)
C37 H37A 0.9900
C37 H37B 0.9900
C38 C39 1.519(4)
C38 H38A 0.9900
C38 H38B 0.9900
C39 C40 1.518(4)
C39 H39A 0.9900
C39 H39B 0.9900
C40 H40A 0.9800
C40 H40B 0.9800
C40 H40C 0.9800
C41 C42 1.355(5)
C41 H41A 0.9500
C42 H42A 0.9500
C43 H43A 0.9500
C44 H44A 0.9800
C44 H44B 0.9800
C44 H44C 0.9800
C45 C46 1.517(4)
C45 H45A 0.9900
C45 H45B 0.9900
C46 C47 1.522(4)
C46 H46A 0.9900
C46 H46B 0.9900
C47 C48 1.523(5)
C47 H47A 0.9900
C47 H47B 0.9900
C48 H48A 0.9800
C48 H48B 0.9800
C48 H48C 0.9800

loop_
_geom_hbond_atom_site_label_D
_geom_hbond_atom_site_label_H
_geom_hbond_atom_site_label_A
_geom_hbond_distance_DH
_geom_hbond_distance_HA
_geom_hbond_distance_DA
_geom_hbond_angle_DHA
_geom_hbond_site_symmetry_A
C4 H4A Cl14 0.98 2.69 3.654(5) 168.3 2
C10 H10A Cl8 0.95 2.78 3.670(5) 155.6 .
C11 H11A Cl5 0.95 2.79 3.658(4) 152.9 .
C16 H16A Cl12 0.98 2.67 3.480(4) 139.8 .
C18 H18A Cl13 0.95 2.86 3.597(5) 134.8 3
C20 H20B Cl11 0.98 2.87 3.650(5) 137.5 4
C20 H20A Cl1 0.98 2.72 3.625(5) 154.4 4_554
C22 H22A Cl3 0.99 2.84 3.628(4) 137.6 4_554
C25 H25A Cl2 0.95 2.77 3.670(5) 158.6 .
C28 H28A Cl13 0.98 2.67 3.637(5) 168.8 .
C33 H33A Cl14 0.95 2.86 3.562(5) 131.2 .
C35 H35A Cl6 0.95 2.83 3.616(5) 140.4 .
C37 H37A Cl10 0.99 2.83 3.587(4) 133.8 .
C40 H40B Cl13 0.98 2.85 3.655(5) 140.1 4_554
C40 H40A Cl8 0.98 2.62 3.505(5) 150.8 2_564
C43 H43A Cl9 0.95 2.75 3.628(4) 153.3 .
C48 H48A Cl2 0.98 2.65 3.519(5) 147.9 .

loop_
_geom_torsion_atom_site_label_1
_geom_torsion_atom_site_label_2
_geom_torsion_atom_site_label_3
_geom_torsion_atom_site_label_4
_geom_torsion
C3 N1 C1 C2 -0.3(4)
C4 N1 C1 C2 176.9(3)
N1 C1 C2 N2 0.1(4)
C3 N2 C2 C1 0.1(4)
C5 N2 C2 C1 179.8(4)
C2 N2 C3 N1 -0.3(4)
C5 N2 C3 N1 -180.0(3)
C1 N1 C3 N2 0.4(4)
C4 N1 C3 N2 -176.8(3)
C3 N2 C5 C6 -83.3(5)
C2 N2 C5 C6 97.1(4)
N2 C5 C6 C7 -179.4(3)
C5 C6 C7 C8 -175.4(3)
C11 N3 C9 C10 0.5(4)
C12 N3 C9 C10 177.7(3)
N3 C9 C10 N4 0.2(4)
C11 N4 C10 C9 -0.8(4)
C13 N4 C10 C9 -179.2(3)
C9 N3 C11 N4 -1.0(4)
C12 N3 C11 N4 -178.2(3)
C10 N4 C11 N3 1.1(4)
C13 N4 C11 N3 179.6(3)
C11 N4 C13 C14 -89.9(4)
C10 N4 C13 C14 88.2(4)
N4 C13 C14 C15 179.1(2)
C25 N7 C27 N8 -0.1(4)
C28 N7 C27 N8 -178.1(3)
C26 N8 C27 N7 0.3(4)
C29 N8 C27 N7 -179.8(3)
C19 N5 C17 C18 -0.1(4)
C20 N5 C17 C18 176.9(3)
N5 C17 C18 N6 0.3(5)
C19 N6 C18 C17 -0.4(5)
C21 N6 C18 C17 -178.3(4)
C18 N6 C19 N5 0.4(4)
C21 N6 C19 N5 178.2(3)
C17 N5 C19 N6 -0.2(4)
C20 N5 C19 N6 -177.1(3)
C19 N6 C21 C22 -87.7(4)
C18 N6 C21 C22 89.7(4)
N6 C21 C22 C23 -177.9(3)
C21 C22 C23 C24 -171.6(3)
C27 N7 C25 C26 -0.1(4)
C28 N7 C25 C26 177.9(3)
N7 C25 C26 N8 0.3(5)
C27 N8 C26 C25 -0.4(5)
C29 N8 C26 C25 179.8(4)
C13 C14 C15 C16 -175.0(3)
C27 N8 C29 C30 -81.7(4)
C26 N8 C29 C30 98.2(5)
N8 C29 C30 C31 -179.2(3)
C29 C30 C31 C32 -176.2(3)
C35 N9 C33 C34 -1.5(5)
C36 N9 C33 C34 179.5(4)
N9 C33 C34 N10 1.1(5)
C35 N10 C34 C33 -0.4(5)
C37 N10 C34 C33 -177.4(3)
C34 N10 C35 N9 -0.6(4)
C37 N10 C35 N9 176.5(3)
C33 N9 C35 N10 1.3(4)
C36 N9 C35 N10 -179.7(3)
C35 N10 C37 C38 78.3(4)
C34 N10 C37 C38 -105.1(4)
N10 C37 C38 C39 -178.4(2)
C37 C38 C39 C40 177.7(3)
C43 N11 C41 C42 -1.1(4)
C45 N11 C41 C42 -177.6(3)
N11 C41 C42 N12 0.5(5)
C43 N12 C42 C41 0.2(5)
C44 N12 C42 C41 177.3(4)
C42 N12 C43 N11 -0.9(4)
C44 N12 C43 N11 -178.0(3)
C41 N11 C43 N12 1.2(4)
C45 N11 C43 N12 177.7(3)
C43 N11 C45 C46 -86.5(4)
C41 N11 C45 C46 89.4(4)
N11 C45 C46 C47 -179.0(2)
C45 C46 C47 C48 -176.6(3)
